data_7106407
loop_
_publ_author_name
'Elizabeth A. Jacobs'
'Anna-Marie Fuller'
'Simon J. Lancaster'
'Joseph A. Wright'

_publ_section_title
;
 The hafnium-mediated NH activation of an amido-borane
;
_journal_name_full Chem.Commun.
_journal_page_first 5870
_journal_paper_doi 10.1039/c1cc11320h
_journal_volume 47
_journal_year 2011
_chemical_formula_moiety 'C22 H12 B F10 Hf N, C7 H8'
_chemical_formula_structural Cp2Hf=NHBH(C6F5)2.C7H8
_chemical_formula_sum 'C29 H20 B F10 Hf N'
_chemical_formula_weight 761.76
_chemical_name_systematic
;
?
;
_space_group_IT_number 19
_symmetry_cell_setting orthorhombic
_symmetry_Int_Tables_number 19
_symmetry_space_group_name_Hall 'P 2ac 2ab'
_symmetry_space_group_name_H-M 'P 21 21 21'
_atom_sites_solution_hydrogens geom
_atom_sites_solution_primary direct
_atom_sites_solution_secondary difmap
_cell_angle_alpha 90.00
_cell_angle_beta 90.00
_cell_angle_gamma 90.00
_cell_formula_units_Z 4
_cell_length_a 6.707(5)
_cell_length_b 15.957(5)
_cell_length_c 25.116(5)
_cell_measurement_reflns_used 7948
_cell_measurement_temperature 140(2)
_cell_measurement_theta_max 32.4761
_cell_measurement_theta_min 3.3863
_cell_volume 2688(2)
_computing_cell_refinement 'CrysAlisPro (Oxford Diffraction, 2010)'
_computing_data_collection 'CrysAlisPro (Oxford Diffraction, 2010)'
_computing_data_reduction 'CrysAlisPro (Oxford Diffraction, 2010)'
_computing_molecular_graphics 'ORTEP-3 (Farrugia, 1997)'
_computing_publication_material
;
SHELXL-97 (Sheldrick, 2008), PLATON (Spek, 2003), WinGX (Farrugia, 1999)
and enCIFer (Allen <i>et al.</i>, 2004)
;
_computing_structure_refinement 'SHELXL-97 (Sheldrick, 2008)'
_computing_structure_solution 'SIR92 (Altomare <i>et al.</i>, 1993)'
_diffrn_ambient_temperature 140(2)
_diffrn_detector_area_resol_mean 16.0050
_diffrn_measured_fraction_theta_full 0.997
_diffrn_measured_fraction_theta_max 0.997
_diffrn_measurement_device_type 'Oxford Diffraction Xcalibur 3/CCD'
_diffrn_measurement_method '\w scans'
_diffrn_radiation_monochromator graphite
_diffrn_radiation_probe x-ray
_diffrn_radiation_source 'Enhance (Mo) X-ray Source'
_diffrn_radiation_type 'Mo K\a'
_diffrn_radiation_wavelength 0.71073
_diffrn_reflns_av_R_equivalents 0.0969
_diffrn_reflns_av_sigmaI/netI 0.0945
_diffrn_reflns_limit_h_max 8
_diffrn_reflns_limit_h_min -8
_diffrn_reflns_limit_k_max 20
_diffrn_reflns_limit_k_min -20
_diffrn_reflns_limit_l_max 32
_diffrn_reflns_limit_l_min -32
_diffrn_reflns_number 45135
_diffrn_reflns_theta_full 27.50
_diffrn_reflns_theta_max 27.50
_diffrn_reflns_theta_min 3.39
_diffrn_standards_number 0
_exptl_absorpt_coefficient_mu 3.971
_exptl_absorpt_correction_T_max 1.00000
_exptl_absorpt_correction_T_min 0.75605
_exptl_absorpt_correction_type multi-scan
_exptl_absorpt_process_details '(ABSPACK; Oxford Diffraction, 2010)'
_exptl_crystal_colour colourless
_exptl_crystal_density_diffrn 1.882
_exptl_crystal_density_method 'not measured'
_exptl_crystal_description needle
_exptl_crystal_F_000 1472
_exptl_crystal_size_max 0.22
_exptl_crystal_size_mid 0.11
_exptl_crystal_size_min 0.05
_refine_diff_density_max 1.844
_refine_diff_density_min -0.776
_refine_diff_density_rms 0.127
_refine_ls_abs_structure_details 'Flack (1983), 2657 Friedel pairs'
_refine_ls_abs_structure_Flack 0.506(11)
_refine_ls_extinction_method none
_refine_ls_goodness_of_fit_ref 0.836
_refine_ls_hydrogen_treatment mixed
_refine_ls_matrix_type full
_refine_ls_number_parameters 385
_refine_ls_number_reflns 6169
_refine_ls_number_restraints 12
_refine_ls_restrained_S_all 0.836
_refine_ls_R_factor_all 0.0669
_refine_ls_R_factor_gt 0.0345
_refine_ls_shift/su_max 0.002
_refine_ls_shift/su_mean 0.000
_refine_ls_structure_factor_coef Fsqd
_refine_ls_weighting_details 'calc w=1/[\s^2^(Fo^2^)+(0.0241P)^2^] where P=(Fo^2^+2Fc^2^)/3'
_refine_ls_weighting_scheme calc
_refine_ls_wR_factor_gt 0.0573
_refine_ls_wR_factor_ref 0.0615
_reflns_number_gt 4090
_reflns_number_total 6169
_reflns_threshold_expression >2\s(I)
_cod_data_source_file c1cc11320h.txt
_cod_data_source_block 4
_cod_database_code 7106407

loop_
_symmetry_equiv_pos_as_xyz
'x, y, z'
'-x+1/2, -y, z+1/2'
'x+1/2, -y+1/2, -z'
'-x, y+1/2, -z+1/2'

loop_
_atom_site_label
_atom_site_type_symbol
_atom_site_fract_x
_atom_site_fract_y
_atom_site_fract_z
_atom_site_U_iso_or_equiv
_atom_site_adp_type
_atom_site_occupancy
_atom_site_symmetry_multiplicity
_atom_site_calc_flag
_atom_site_refinement_flags
_atom_site_disorder_assembly
_atom_site_disorder_group
Hf1 Hf 1.00313(8) 0.973275(15) 0.288433(9) 0.02445(6) Uani 1 1 d . . .
F1 F 1.0972(9) 1.0707(3) 0.1012(2) 0.0492(16) Uani 1 1 d . . .
F2 F 0.9500(10) 1.2039(3) 0.04995(17) 0.069(2) Uani 1 1 d . . .
F3 F 0.5869(7) 1.2647(3) 0.0731(2) 0.080(2) Uani 1 1 d . . .
F4 F 0.3760(8) 1.1957(4) 0.1545(3) 0.078(2) Uani 1 1 d . . .
F5 F 0.5175(10) 1.0650(2) 0.20678(18) 0.0519(10) Uani 1 1 d . . .
F6 F 0.5302(8) 0.8811(2) 0.19372(17) 0.0499(14) Uani 1 1 d . . .
F7 F 0.4264(8) 0.7459(3) 0.1367(3) 0.072(2) Uani 1 1 d . . .
F8 F 0.6831(8) 0.6839(3) 0.06250(19) 0.0632(15) Uani 1 1 d . . .
F9 F 1.0451(11) 0.7563(3) 0.05019(18) 0.072(2) Uani 1 1 d . . .
F10 F 1.1511(7) 0.8894(3) 0.1074(2) 0.0509(15) Uani 1 1 d . . .
N1 N 1.1172(8) 0.9842(5) 0.2031(2) 0.0234(17) Uani 1 1 d U . .
H1N H 1.2336 0.9901 0.1874 0.028 Uiso 1 1 calc R . .
C1 C 1.1448(14) 1.1197(6) 0.2840(5) 0.051(3) Uani 1 1 d . . .
H1 H 1.2149 1.1400 0.2538 0.061 Uiso 1 1 d R . .
C2 C 1.2298(13) 1.0771(5) 0.3282(4) 0.047(2) Uani 1 1 d . . .
H2 H 1.3651 1.0607 0.3323 0.056 Uiso 1 1 d R . .
C3 C 1.0741(13) 1.0646(5) 0.3641(3) 0.040(2) Uani 1 1 d . . .
H3 H 1.0881 1.0378 0.3976 0.047 Uiso 1 1 d R . .
C4 C 0.8950(14) 1.0964(5) 0.3443(4) 0.039(2) Uani 1 1 d . . .
H4 H 0.7685 1.0974 0.3613 0.046 Uiso 1 1 d R . .
C5 C 0.9438(12) 1.1266(5) 0.2926(5) 0.041(3) Uani 1 1 d . . .
H5 H 0.8510 1.1488 0.2677 0.049 Uiso 1 1 d R . .
C6 C 0.9560(12) 0.8164(5) 0.2863(4) 0.036(2) Uani 1 1 d . . .
H6 H 0.8506 0.7923 0.2662 0.043 Uiso 1 1 d R . .
C7 C 1.1479(13) 0.8318(5) 0.2687(3) 0.039(2) Uani 1 1 d . . .
H7 H 1.1975 0.8191 0.2342 0.047 Uiso 1 1 d R . .
C8 C 1.2577(11) 0.8688(4) 0.3101(3) 0.040(2) Uani 1 1 d . . .
H8 H 1.3919 0.8877 0.3086 0.048 Uiso 1 1 d R . .
C9 C 1.1308(13) 0.8724(5) 0.3531(4) 0.042(2) Uani 1 1 d . . .
H9 H 1.1668 0.8923 0.3875 0.050 Uiso 1 1 d R . .
C10 C 0.9465(10) 0.8432(5) 0.3398(3) 0.035(2) Uani 1 1 d . . .
H10 H 0.8327 0.8415 0.3623 0.042 Uiso 1 1 d R . .
C11 C 0.8129(10) 1.0605(4) 0.1559(3) 0.0254(16) Uani 1 1 d . . .
C12 C 0.9150(16) 1.1008(6) 0.1159(4) 0.039(3) Uani 1 1 d . . .
C13 C 0.8465(15) 1.1701(5) 0.0878(3) 0.047(2) Uani 1 1 d . . .
C14 C 0.6554(14) 1.1987(5) 0.1024(3) 0.044(2) Uani 1 1 d . . .
C15 C 0.5545(11) 1.1647(5) 0.1406(4) 0.043(3) Uani 1 1 d . . .
C16 C 0.6304(11) 1.0950(5) 0.1677(3) 0.0338(19) Uani 1 1 d . . .
C17 C 0.8438(9) 0.8911(4) 0.1535(3) 0.0227(16) Uani 1 1 d . . .
C18 C 0.6644(11) 0.8521(5) 0.1579(3) 0.035(2) Uani 1 1 d . . .
C19 C 0.6074(15) 0.7818(5) 0.1296(4) 0.041(3) Uani 1 1 d . . .
C20 C 0.7355(14) 0.7506(5) 0.0921(3) 0.042(2) Uani 1 1 d . . .
C21 C 0.9165(14) 0.7861(5) 0.0856(3) 0.048(3) Uani 1 1 d . . .
C22 C 0.970(2) 0.8557(4) 0.1155(3) 0.036(3) Uani 1 1 d . . .
B1 B 0.9023(16) 0.9768(9) 0.1859(4) 0.028(2) Uani 1 1 d U . .
C100 C 0.9516(13) 1.0681(5) 0.5132(3) 0.047(3) Uani 1 1 d . . .
H100 H 0.9878 1.1220 0.5260 0.056 Uiso 1 1 calc R . .
C101 C 0.7719(12) 1.0592(5) 0.4873(3) 0.046(2) Uani 1 1 d . . .
H101 H 0.6864 1.1059 0.4819 0.055 Uiso 1 1 calc R . .
C102 C 0.7194(10) 0.9803(6) 0.4695(3) 0.0414(19) Uani 1 1 d . . .
C103 C 0.5290(16) 0.9690(5) 0.4397(3) 0.062(2) Uani 1 1 d . . .
H10A H 0.5584 0.9537 0.4027 0.094 Uiso 1 1 calc R . .
H10B H 0.4529 1.0214 0.4403 0.094 Uiso 1 1 calc R . .
H10C H 0.4505 0.9243 0.4564 0.094 Uiso 1 1 calc R . .
C104 C 0.8461(13) 0.9128(5) 0.4771(3) 0.045(2) Uani 1 1 d . . .
H104 H 0.8099 0.8588 0.4645 0.054 Uiso 1 1 calc R . .
C105 C 1.0287(19) 0.9246(6) 0.5037(3) 0.046(3) Uani 1 1 d . . .
H105 H 1.1157 0.8785 0.5094 0.055 Uiso 1 1 calc R . .
C106 C 1.0803(13) 1.0029(6) 0.5213(3) 0.054(3) Uani 1 1 d . . .
H106 H 1.2039 1.0118 0.5389 0.064 Uiso 1 1 calc R . .
H1B H 0.825(9) 0.973(5) 0.220(2) 0.03(2) Uiso 1 1 d . . .

loop_
_atom_site_aniso_label
_atom_site_aniso_U_11
_atom_site_aniso_U_22
_atom_site_aniso_U_33
_atom_site_aniso_U_23
_atom_site_aniso_U_13
_atom_site_aniso_U_12
Hf1 0.02576(10) 0.02184(10) 0.02575(11) 0.00009(15) -0.0006(3) -0.0011(3)
F1 0.060(3) 0.044(4) 0.044(4) 0.012(3) 0.022(3) -0.003(3)
F2 0.122(7) 0.048(3) 0.039(3) 0.017(2) -0.009(3) -0.015(3)
F3 0.124(6) 0.035(3) 0.082(4) 0.002(3) -0.058(3) 0.013(3)
F4 0.042(3) 0.072(5) 0.119(6) -0.016(4) -0.019(3) 0.030(3)
F5 0.023(2) 0.053(2) 0.079(3) 0.004(2) 0.009(4) 0.007(3)
F6 0.014(3) 0.050(2) 0.086(3) -0.013(2) 0.003(3) -0.008(2)
F7 0.057(4) 0.044(4) 0.115(5) -0.005(4) -0.025(3) -0.018(3)
F8 0.095(4) 0.031(3) 0.064(3) -0.008(2) -0.043(3) -0.001(3)
F9 0.118(7) 0.046(3) 0.051(3) -0.015(2) 0.024(4) 0.012(3)
F10 0.049(3) 0.043(3) 0.060(4) -0.016(3) 0.034(3) -0.007(2)
N1 0.006(3) 0.045(4) 0.020(4) 0.000(4) -0.001(3) 0.003(3)
C1 0.074(7) 0.031(5) 0.047(6) -0.024(5) 0.010(6) -0.007(5)
C2 0.039(5) 0.032(5) 0.069(7) -0.022(5) -0.017(5) -0.007(4)
C3 0.054(6) 0.034(5) 0.030(5) -0.004(4) -0.005(4) 0.005(4)
C4 0.042(6) 0.033(6) 0.041(6) -0.018(4) 0.020(5) -0.009(4)
C5 0.063(9) 0.011(3) 0.050(6) 0.005(4) -0.013(6) -0.005(4)
C6 0.045(8) 0.031(4) 0.033(4) 0.001(4) -0.007(5) -0.008(4)
C7 0.067(6) 0.012(4) 0.038(5) -0.002(3) -0.003(4) 0.007(4)
C8 0.028(4) 0.021(4) 0.071(6) 0.009(4) -0.004(4) 0.000(3)
C9 0.048(6) 0.031(5) 0.046(6) 0.013(4) -0.006(5) 0.001(4)
C10 0.027(6) 0.032(5) 0.045(5) 0.019(4) 0.001(4) -0.005(3)
C11 0.023(4) 0.030(4) 0.024(4) -0.005(3) -0.006(3) 0.000(3)
C12 0.047(5) 0.029(5) 0.041(6) -0.009(4) 0.007(4) 0.002(4)
C13 0.092(7) 0.026(5) 0.024(5) 0.001(4) -0.018(5) -0.010(5)
C14 0.069(6) 0.020(4) 0.042(5) -0.009(4) -0.031(5) 0.010(4)
C15 0.035(7) 0.037(5) 0.058(6) -0.009(4) -0.017(4) 0.010(4)
C16 0.032(4) 0.025(4) 0.045(5) 0.001(4) -0.005(4) 0.000(3)
C17 0.021(4) 0.020(4) 0.027(4) 0.005(3) -0.004(3) -0.001(3)
C18 0.024(4) 0.043(5) 0.039(5) 0.006(4) -0.002(4) 0.008(4)
C19 0.035(5) 0.021(5) 0.068(7) -0.002(5) -0.022(5) -0.002(4)
C20 0.067(6) 0.018(4) 0.042(5) 0.001(4) -0.023(5) -0.001(4)
C21 0.092(8) 0.026(4) 0.025(4) 0.001(3) 0.010(4) 0.010(4)
C22 0.060(8) 0.025(4) 0.023(4) -0.001(3) 0.001(5) -0.012(6)
B1 0.032(4) 0.035(5) 0.017(5) 0.007(5) 0.015(4) 0.021(5)
C100 0.062(9) 0.047(5) 0.032(4) -0.010(4) 0.013(4) 0.008(5)
C101 0.042(5) 0.053(6) 0.042(5) -0.002(4) -0.004(4) 0.024(4)
C102 0.033(4) 0.056(6) 0.035(4) 0.008(5) 0.002(3) 0.001(5)
C103 0.051(6) 0.068(5) 0.067(5) 0.010(5) 0.009(5) -0.002(7)
C104 0.058(6) 0.046(6) 0.030(5) 0.005(4) 0.009(4) -0.017(5)
C105 0.045(8) 0.055(5) 0.037(4) 0.012(4) 0.009(5) 0.024(6)
C106 0.052(6) 0.069(7) 0.040(5) 0.002(4) -0.005(4) -0.001(4)

loop_
_atom_type_symbol
_atom_type_description
_atom_type_scat_dispersion_real
_atom_type_scat_dispersion_imag
_atom_type_scat_source
C C 0.0033 0.0016 'International Tables Vol C Tables 4.2.6.8 and 6.1.1.4'
H H 0.0000 0.0000 'International Tables Vol C Tables 4.2.6.8 and 6.1.1.4'
B B 0.0013 0.0007 'International Tables Vol C Tables 4.2.6.8 and 6.1.1.4'
F F 0.0171 0.0103 'International Tables Vol C Tables 4.2.6.8 and 6.1.1.4'
Hf Hf -0.5830 6.1852 'International Tables Vol C Tables 4.2.6.8 and 6.1.1.4'
N N 0.0061 0.0033 'International Tables Vol C Tables 4.2.6.8 and 6.1.1.4'

loop_
_geom_angle_atom_site_label_1
_geom_angle_atom_site_label_2
_geom_angle_atom_site_label_3
_geom_angle
_geom_angle_site_symmetry_1
_geom_angle_site_symmetry_3
_geom_angle_publ_flag
N1 Hf1 C3 128.3(3) . . ?
N1 Hf1 C9 123.9(3) . . ?
C3 Hf1 C9 78.9(3) . . ?
N1 Hf1 C8 91.6(3) . . ?
C3 Hf1 C8 95.6(3) . . ?
C9 Hf1 C8 32.7(3) . . ?
N1 Hf1 C2 97.0(3) . . ?
C3 Hf1 C2 33.0(3) . . ?
C9 Hf1 C2 87.5(3) . . ?
C8 Hf1 C2 86.4(3) . . ?
N1 Hf1 C10 127.3(3) . . ?
C3 Hf1 C10 97.2(3) . . ?
C9 Hf1 C10 32.2(2) . . ?
C8 Hf1 C10 54.5(2) . . ?
C2 Hf1 C10 116.6(3) . . ?
N1 Hf1 C5 91.0(3) . . ?
C3 Hf1 C5 53.8(3) . . ?
C9 Hf1 C5 132.7(3) . . ?
C8 Hf1 C5 140.7(3) . . ?
C2 Hf1 C5 54.4(3) . . ?
C10 Hf1 C5 141.4(3) . . ?
N1 Hf1 C7 75.7(3) . . ?
C3 Hf1 C7 128.0(3) . . ?
C9 Hf1 C7 53.3(3) . . ?
C8 Hf1 C7 32.9(2) . . ?
C2 Hf1 C7 116.6(3) . . ?
C10 Hf1 C7 53.6(2) . . ?
C5 Hf1 C7 163.4(3) . . ?
N1 Hf1 C4 124.0(3) . . ?
C3 Hf1 C4 32.6(2) . . ?
C9 Hf1 C4 104.1(3) . . ?
C8 Hf1 C4 127.4(3) . . ?
C2 Hf1 C4 55.1(3) . . ?
C10 Hf1 C4 108.7(3) . . ?
C5 Hf1 C4 33.0(3) . . ?
C7 Hf1 C4 157.4(3) . . ?
N1 Hf1 C6 95.6(3) . . ?
C3 Hf1 C6 129.3(3) . . ?
C9 Hf1 C6 53.5(3) . . ?
C8 Hf1 C6 54.3(2) . . ?
C2 Hf1 C6 138.9(3) . . ?
C10 Hf1 C6 32.8(2) . . ?
C5 Hf1 C6 163.5(2) . . ?
C7 Hf1 C6 31.9(3) . . ?
C4 Hf1 C6 138.5(3) . . ?
N1 Hf1 C1 76.2(3) . . ?
C3 Hf1 C1 53.7(3) . . ?
C9 Hf1 C1 120.5(4) . . ?
C8 Hf1 C1 112.2(3) . . ?
C2 Hf1 C1 33.1(3) . . ?
C10 Hf1 C1 149.0(4) . . ?
C5 Hf1 C1 31.7(3) . . ?
C7 Hf1 C1 132.8(3) . . ?
C4 Hf1 C1 53.9(3) . . ?
C6 Hf1 C1 164.6(3) . . ?
N1 Hf1 B1 34.5(2) . . ?
C3 Hf1 B1 142.1(4) . . ?
C9 Hf1 B1 138.3(4) . . ?
C8 Hf1 B1 114.0(3) . . ?
C2 Hf1 B1 122.3(4) . . ?
C10 Hf1 B1 118.9(4) . . ?
C5 Hf1 B1 88.8(4) . . ?
C7 Hf1 B1 85.8(3) . . ?
C4 Hf1 B1 116.6(4) . . ?
C6 Hf1 B1 88.2(4) . . ?
C1 Hf1 B1 91.9(4) . . ?
N1 Hf1 H1B 54.6(16) . . ?
C3 Hf1 H1B 139(2) . . ?
C9 Hf1 H1B 138(2) . . ?
C8 Hf1 H1B 125.3(19) . . ?
C2 Hf1 H1B 133.6(19) . . ?
C10 Hf1 H1B 109.7(19) . . ?
C5 Hf1 H1B 87(2) . . ?
C7 Hf1 H1B 93(2) . . ?
C4 Hf1 H1B 107.3(19) . . ?
C6 Hf1 H1B 85(2) . . ?
C1 Hf1 H1B 100.6(19) . . ?
B1 Hf1 H1B 20.1(15) . . ?
B1 N1 Hf1 86.7(4) . . ?
B1 N1 H1N 136.6 . . ?
Hf1 N1 H1N 136.6 . . ?
C5 C1 C2 108.1(11) . . ?
C5 C1 Hf1 72.4(7) . . ?
C2 C1 Hf1 70.9(5) . . ?
C5 C1 H1 125.8 . . ?
C2 C1 H1 126.1 . . ?
Hf1 C1 H1 122.4 . . ?
C3 C2 C1 105.8(8) . . ?
C3 C2 Hf1 72.7(5) . . ?
C1 C2 Hf1 76.0(5) . . ?
C3 C2 H2 127.3 . . ?
C1 C2 H2 126.9 . . ?
Hf1 C2 H2 116.6 . . ?
C2 C3 C4 111.3(8) . . ?
C2 C3 Hf1 74.2(5) . . ?
C4 C3 Hf1 76.9(6) . . ?
C2 C3 H3 124.4 . . ?
C4 C3 H3 124.3 . . ?
Hf1 C3 H3 116.2 . . ?
C3 C4 C5 104.4(8) . . ?
C3 C4 Hf1 70.5(6) . . ?
C5 C4 Hf1 71.9(5) . . ?
C3 C4 H4 127.9 . . ?
C5 C4 H4 127.7 . . ?
Hf1 C4 H4 121.3 . . ?
C1 C5 C4 110.0(11) . . ?
C1 C5 Hf1 75.9(7) . . ?
C4 C5 Hf1 75.0(5) . . ?
C1 C5 H5 124.9 . . ?
C4 C5 H5 125.1 . . ?
Hf1 C5 H5 116.4 . . ?
C7 C6 C10 107.0(8) . . ?
C7 C6 Hf1 73.4(5) . . ?
C10 C6 Hf1 71.6(4) . . ?
C7 C6 H6 126.5 . . ?
C10 C6 H6 126.5 . . ?
Hf1 C6 H6 120.4 . . ?
C6 C7 C8 109.0(7) . . ?
C6 C7 Hf1 74.7(5) . . ?
C8 C7 Hf1 71.2(4) . . ?
C6 C7 H7 125.4 . . ?
C8 C7 H7 125.6 . . ?
Hf1 C7 H7 120.5 . . ?
C9 C8 C7 105.9(7) . . ?
C9 C8 Hf1 73.5(5) . . ?
C7 C8 Hf1 75.9(4) . . ?
C9 C8 H8 127.2 . . ?
C7 C8 H8 126.9 . . ?
Hf1 C8 H8 115.9 . . ?
C10 C9 C8 110.7(9) . . ?
C10 C9 Hf1 75.1(6) . . ?
C8 C9 Hf1 73.8(5) . . ?
C10 C9 H9 124.6 . . ?
C8 C9 H9 124.7 . . ?
Hf1 C9 H9 118.2 . . ?
C9 C10 C6 107.3(7) . . ?
C9 C10 Hf1 72.7(6) . . ?
C6 C10 Hf1 75.6(4) . . ?
C9 C10 H10 126.3 . . ?
C6 C10 H10 126.4 . . ?
Hf1 C10 H10 117.3 . . ?
C16 C11 C12 114.5(7) . . ?
C16 C11 B1 123.4(7) . . ?
C12 C11 B1 122.2(7) . . ?
F1 C12 C11 118.6(9) . . ?
F1 C12 C13 116.0(10) . . ?
C11 C12 C13 125.3(9) . . ?
F2 C13 C12 121.8(9) . . ?
F2 C13 C14 123.0(8) . . ?
C12 C13 C14 115.2(8) . . ?
C15 C14 F3 123.2(9) . . ?
C15 C14 C13 122.2(8) . . ?
F3 C14 C13 114.5(8) . . ?
C14 C15 F4 120.4(9) . . ?
C14 C15 C16 120.3(8) . . ?
F4 C15 C16 119.4(9) . . ?
F5 C16 C11 121.5(7) . . ?
F5 C16 C15 116.0(7) . . ?
C11 C16 C15 122.4(8) . . ?
C18 C17 C22 114.1(8) . . ?
C18 C17 B1 123.6(7) . . ?
C22 C17 B1 122.1(7) . . ?
F6 C18 C17 119.1(7) . . ?
F6 C18 C19 115.8(7) . . ?
C17 C18 C19 125.1(8) . . ?
F7 C19 C20 120.0(9) . . ?
F7 C19 C18 121.6(10) . . ?
C20 C19 C18 118.4(8) . . ?
F8 C20 C21 120.0(9) . . ?
F8 C20 C19 120.3(8) . . ?
C21 C20 C19 119.7(8) . . ?
F9 C21 C20 121.0(8) . . ?
F9 C21 C22 118.8(9) . . ?
C20 C21 C22 120.2(9) . . ?
F10 C22 C21 118.2(9) . . ?
F10 C22 C17 119.4(7) . . ?
C21 C22 C17 122.4(10) . . ?
N1 B1 C17 115.8(9) . . ?
N1 B1 C11 114.5(11) . . ?
C17 B1 C11 111.3(7) . . ?
N1 B1 Hf1 58.8(4) . . ?
C17 B1 Hf1 121.5(7) . . ?
C11 B1 Hf1 123.5(7) . . ?
N1 B1 H1B 105(4) . . ?
C17 B1 H1B 104(4) . . ?
C11 B1 H1B 105(4) . . ?
Hf1 B1 H1B 46(4) . . ?
C106 C100 C101 123.0(8) . . ?
C106 C100 H100 118.5 . . ?
C101 C100 H100 118.5 . . ?
C100 C101 C102 118.0(7) . . ?
C100 C101 H101 121.0 . . ?
C102 C101 H101 121.0 . . ?
C101 C102 C104 120.5(7) . . ?
C101 C102 C103 119.5(8) . . ?
C104 C102 C103 120.0(9) . . ?
C102 C103 H10A 109.5 . . ?
C102 C103 H10B 109.5 . . ?
H10A C103 H10B 109.5 . . ?
C102 C103 H10C 109.5 . . ?
H10A C103 H10C 109.5 . . ?
H10B C103 H10C 109.5 . . ?
C102 C104 C105 119.7(8) . . ?
C102 C104 H104 120.2 . . ?
C105 C104 H104 120.2 . . ?
C106 C105 C104 119.7(9) . . ?
C106 C105 H105 120.2 . . ?
C104 C105 H105 120.2 . . ?
C100 C106 C105 119.1(9) . . ?
C100 C106 H106 120.5 . . ?
C105 C106 H106 120.5 . . ?

loop_
_geom_bond_atom_site_label_1
_geom_bond_atom_site_label_2
_geom_bond_distance
_geom_bond_site_symmetry_2
_geom_bond_publ_flag
Hf1 N1 2.282(6) . ?
Hf1 C3 2.441(9) . ?
Hf1 C9 2.442(8) . ?
Hf1 C8 2.447(7) . ?
Hf1 C2 2.460(7) . ?
Hf1 C10 2.473(8) . ?
Hf1 C5 2.481(8) . ?
Hf1 C7 2.507(7) . ?
Hf1 C4 2.521(8) . ?
Hf1 C6 2.524(7) . ?
Hf1 C1 2.525(10) . ?
Hf1 B1 2.663(10) . ?
Hf1 H1B 2.10(6) . ?
F1 C12 1.364(9) . ?
F2 C13 1.295(9) . ?
F3 C14 1.365(8) . ?
F4 C15 1.342(9) . ?
F5 C16 1.328(8) . ?
F6 C18 1.353(8) . ?
F7 C19 1.354(9) . ?
F8 C20 1.346(8) . ?
F9 C21 1.327(9) . ?
F10 C22 1.343(13) . ?
N1 B1 1.509(10) . ?
N1 H1N 0.8800 . ?
C1 C5 1.369(12) . ?
C1 C2 1.420(13) . ?
C1 H1 0.9499 . ?
C2 C3 1.394(11) . ?
C2 H2 0.9499 . ?
C3 C4 1.396(10) . ?
C3 H3 0.9499 . ?
C4 C5 1.423(13) . ?
C4 H4 0.9499 . ?
C5 H5 0.9499 . ?
C6 C7 1.383(11) . ?
C6 C10 1.412(11) . ?
C6 H6 0.9500 . ?
C7 C8 1.405(10) . ?
C7 H7 0.9500 . ?
C8 C9 1.377(11) . ?
C8 H8 0.9500 . ?
C9 C10 1.363(10) . ?
C9 H9 0.9501 . ?
C10 H10 0.9500 . ?
C11 C16 1.375(9) . ?
C11 C12 1.375(12) . ?
C11 B1 1.647(14) . ?
C12 C13 1.390(13) . ?
C13 C14 1.409(12) . ?
C14 C15 1.293(12) . ?
C15 C16 1.400(11) . ?
C17 C18 1.359(9) . ?
C17 C22 1.395(12) . ?
C17 B1 1.639(15) . ?
C18 C19 1.382(11) . ?
C19 C20 1.369(13) . ?
C20 C21 1.349(11) . ?
C21 C22 1.388(10) . ?
B1 H1B 1.00(6) . ?
C100 C106 1.367(10) . ?
C100 C101 1.377(11) . ?
C100 H100 0.9500 . ?
C101 C102 1.382(11) . ?
C101 H101 0.9500 . ?
C102 C104 1.385(11) . ?
C102 C103 1.491(11) . ?
C103 H10A 0.9800 . ?
C103 H10B 0.9800 . ?
C103 H10C 0.9800 . ?
C104 C105 1.407(13) . ?
C104 H104 0.9500 . ?
C105 C106 1.369(10) . ?
C105 H105 0.9500 . ?
C106 H106 0.9500 . ?

loop_
_geom_hbond_atom_site_label_D
_geom_hbond_atom_site_label_H
_geom_hbond_atom_site_label_A
_geom_hbond_distance_DH
_geom_hbond_distance_HA
_geom_hbond_distance_DA
_geom_hbond_angle_DHA
_geom_hbond_site_symmetry_A
N1 H1N F5 0.88 2.30 2.980(9) 134 1_655

loop_
_geom_torsion_atom_site_label_1
_geom_torsion_atom_site_label_2
_geom_torsion_atom_site_label_3
_geom_torsion_atom_site_label_4
_geom_torsion
_geom_torsion_site_symmetry_1
_geom_torsion_site_symmetry_2
_geom_torsion_site_symmetry_3
_geom_torsion_site_symmetry_4
_geom_torsion_publ_flag
C3 Hf1 N1 B1 -128.8(7) . . . . ?
C9 Hf1 N1 B1 127.6(7) . . . . ?
C8 Hf1 N1 B1 132.8(8) . . . . ?
C2 Hf1 N1 B1 -140.6(8) . . . . ?
C10 Hf1 N1 B1 87.9(8) . . . . ?
C5 Hf1 N1 B1 -86.4(8) . . . . ?
C7 Hf1 N1 B1 103.7(8) . . . . ?
C4 Hf1 N1 B1 -88.5(8) . . . . ?
C6 Hf1 N1 B1 78.5(8) . . . . ?
C1 Hf1 N1 B1 -114.7(8) . . . . ?
N1 Hf1 C1 C5 115.5(9) . . . . ?
C3 Hf1 C1 C5 -78.2(8) . . . . ?
C9 Hf1 C1 C5 -123.0(8) . . . . ?
C8 Hf1 C1 C5 -158.4(8) . . . . ?
C2 Hf1 C1 C5 -117.1(11) . . . . ?
C10 Hf1 C1 C5 -101.0(9) . . . . ?
C7 Hf1 C1 C5 170.6(7) . . . . ?
C4 Hf1 C1 C5 -37.5(7) . . . . ?
C6 Hf1 C1 C5 174.8(9) . . . . ?
B1 Hf1 C1 C5 84.6(9) . . . . ?
N1 Hf1 C1 C2 -127.4(6) . . . . ?
C3 Hf1 C1 C2 38.9(5) . . . . ?
C9 Hf1 C1 C2 -5.9(7) . . . . ?
C8 Hf1 C1 C2 -41.4(6) . . . . ?
C10 Hf1 C1 C2 16.0(8) . . . . ?
C5 Hf1 C1 C2 117.1(11) . . . . ?
C7 Hf1 C1 C2 -72.3(7) . . . . ?
C4 Hf1 C1 C2 79.6(7) . . . . ?
C6 Hf1 C1 C2 -68.1(16) . . . . ?
B1 Hf1 C1 C2 -158.3(6) . . . . ?
C5 C1 C2 C3 -3.9(11) . . . . ?
Hf1 C1 C2 C3 -67.1(6) . . . . ?
C5 C1 C2 Hf1 63.2(8) . . . . ?
N1 Hf1 C2 C3 162.9(5) . . . . ?
C9 Hf1 C2 C3 -73.3(6) . . . . ?
C8 Hf1 C2 C3 -106.0(6) . . . . ?
C10 Hf1 C2 C3 -59.0(6) . . . . ?
C5 Hf1 C2 C3 76.6(6) . . . . ?
C7 Hf1 C2 C3 -119.6(5) . . . . ?
C4 Hf1 C2 C3 35.9(4) . . . . ?
C6 Hf1 C2 C3 -90.2(6) . . . . ?
C1 Hf1 C2 C3 111.8(8) . . . . ?
B1 Hf1 C2 C3 137.7(5) . . . . ?
N1 Hf1 C2 C1 51.0(6) . . . . ?
C3 Hf1 C2 C1 -111.8(8) . . . . ?
C9 Hf1 C2 C1 174.9(6) . . . . ?
C8 Hf1 C2 C1 142.2(6) . . . . ?
C10 Hf1 C2 C1 -170.8(5) . . . . ?
C5 Hf1 C2 C1 -35.2(6) . . . . ?
C7 Hf1 C2 C1 128.6(5) . . . . ?
C4 Hf1 C2 C1 -75.9(6) . . . . ?
C6 Hf1 C2 C1 158.0(5) . . . . ?
B1 Hf1 C2 C1 25.9(7) . . . . ?
C1 C2 C3 C4 0.7(11) . . . . ?
Hf1 C2 C3 C4 -68.7(7) . . . . ?
C1 C2 C3 Hf1 69.4(6) . . . . ?
N1 Hf1 C3 C2 -21.9(7) . . . . ?
C9 Hf1 C3 C2 102.8(6) . . . . ?
C8 Hf1 C3 C2 74.6(6) . . . . ?
C10 Hf1 C3 C2 129.4(5) . . . . ?
C5 Hf1 C3 C2 -78.6(6) . . . . ?
C7 Hf1 C3 C2 80.7(6) . . . . ?
C4 Hf1 C3 C2 -117.0(7) . . . . ?
C6 Hf1 C3 C2 121.9(5) . . . . ?
C1 Hf1 C3 C2 -38.9(5) . . . . ?
B1 Hf1 C3 C2 -67.8(8) . . . . ?
N1 Hf1 C3 C4 95.1(5) . . . . ?
C9 Hf1 C3 C4 -140.2(5) . . . . ?
C8 Hf1 C3 C4 -168.5(4) . . . . ?
C2 Hf1 C3 C4 117.0(7) . . . . ?
C10 Hf1 C3 C4 -113.6(5) . . . . ?
C5 Hf1 C3 C4 38.4(5) . . . . ?
C7 Hf1 C3 C4 -162.3(4) . . . . ?
C6 Hf1 C3 C4 -121.1(5) . . . . ?
C1 Hf1 C3 C4 78.0(5) . . . . ?
B1 Hf1 C3 C4 49.2(6) . . . . ?
C2 C3 C4 C5 2.6(11) . . . . ?
Hf1 C3 C4 C5 -64.5(6) . . . . ?
C2 C3 C4 Hf1 67.0(7) . . . . ?
N1 Hf1 C4 C3 -109.4(5) . . . . ?
C9 Hf1 C4 C3 40.3(5) . . . . ?
C8 Hf1 C4 C3 14.5(6) . . . . ?
C2 Hf1 C4 C3 -36.4(4) . . . . ?
C10 Hf1 C4 C3 73.6(5) . . . . ?
C5 Hf1 C4 C3 -113.2(7) . . . . ?
C7 Hf1 C4 C3 38.6(9) . . . . ?
C6 Hf1 C4 C3 90.4(6) . . . . ?
C1 Hf1 C4 C3 -77.3(5) . . . . ?
B1 Hf1 C4 C3 -148.7(5) . . . . ?
N1 Hf1 C4 C5 3.8(6) . . . . ?
C3 Hf1 C4 C5 113.2(7) . . . . ?
C9 Hf1 C4 C5 153.5(5) . . . . ?
C8 Hf1 C4 C5 127.7(5) . . . . ?
C2 Hf1 C4 C5 76.8(6) . . . . ?
C10 Hf1 C4 C5 -173.2(5) . . . . ?
C7 Hf1 C4 C5 151.8(6) . . . . ?
C6 Hf1 C4 C5 -156.4(4) . . . . ?
C1 Hf1 C4 C5 35.9(5) . . . . ?
B1 Hf1 C4 C5 -35.5(6) . . . . ?
C2 C1 C5 C4 5.7(12) . . . . ?
Hf1 C1 C5 C4 68.0(7) . . . . ?
C2 C1 C5 Hf1 -62.3(7) . . . . ?
C3 C4 C5 C1 -5.1(12) . . . . ?
Hf1 C4 C5 C1 -68.5(8) . . . . ?
C3 C4 C5 Hf1 63.5(7) . . . . ?
N1 Hf1 C5 C1 -61.2(9) . . . . ?
C3 Hf1 C5 C1 77.8(8) . . . . ?
C9 Hf1 C5 C1 79.6(10) . . . . ?
C8 Hf1 C5 C1 32.5(12) . . . . ?
C2 Hf1 C5 C1 36.7(7) . . . . ?
C10 Hf1 C5 C1 126.0(8) . . . . ?
C7 Hf1 C5 C1 -24.7(17) . . . . ?
C4 Hf1 C5 C1 115.6(10) . . . . ?
C6 Hf1 C5 C1 -175.1(8) . . . . ?
B1 Hf1 C5 C1 -95.6(9) . . . . ?
N1 Hf1 C5 C4 -176.9(5) . . . . ?
C3 Hf1 C5 C4 -37.9(5) . . . . ?
C9 Hf1 C5 C4 -36.0(7) . . . . ?
C8 Hf1 C5 C4 -83.1(7) . . . . ?
C2 Hf1 C5 C4 -79.0(6) . . . . ?
C10 Hf1 C5 C4 10.3(7) . . . . ?
C7 Hf1 C5 C4 -140.4(11) . . . . ?
C6 Hf1 C5 C4 69.2(11) . . . . ?
C1 Hf1 C5 C4 -115.6(10) . . . . ?
B1 Hf1 C5 C4 148.7(6) . . . . ?
N1 Hf1 C6 C7 51.2(5) . . . . ?
C3 Hf1 C6 C7 -101.0(6) . . . . ?
C9 Hf1 C6 C7 -77.4(6) . . . . ?
C8 Hf1 C6 C7 -36.7(5) . . . . ?
C2 Hf1 C6 C7 -56.2(8) . . . . ?
C10 Hf1 C6 C7 -114.8(7) . . . . ?
C5 Hf1 C6 C7 164.5(10) . . . . ?
C4 Hf1 C6 C7 -145.2(6) . . . . ?
C1 Hf1 C6 C7 -5.8(17) . . . . ?
B1 Hf1 C6 C7 84.9(6) . . . . ?
N1 Hf1 C6 C10 166.1(4) . . . . ?
C3 Hf1 C6 C10 13.8(6) . . . . ?
C9 Hf1 C6 C10 37.4(4) . . . . ?
C8 Hf1 C6 C10 78.2(5) . . . . ?
C2 Hf1 C6 C10 58.6(6) . . . . ?
C5 Hf1 C6 C10 -80.6(11) . . . . ?
C7 Hf1 C6 C10 114.8(7) . . . . ?
C4 Hf1 C6 C10 -30.3(7) . . . . ?
C1 Hf1 C6 C10 109.1(14) . . . . ?
B1 Hf1 C6 C10 -160.2(5) . . . . ?
C10 C6 C7 C8 -0.8(9) . . . . ?
Hf1 C6 C7 C8 63.4(5) . . . . ?
C10 C6 C7 Hf1 -64.2(5) . . . . ?
N1 Hf1 C7 C6 -126.8(6) . . . . ?
C3 Hf1 C7 C6 105.4(6) . . . . ?
C9 Hf1 C7 C6 78.0(5) . . . . ?
C8 Hf1 C7 C6 116.8(7) . . . . ?
C2 Hf1 C7 C6 142.4(6) . . . . ?
C10 Hf1 C7 C6 37.6(5) . . . . ?
C5 Hf1 C7 C6 -164.6(8) . . . . ?
C4 Hf1 C7 C6 80.2(10) . . . . ?
C1 Hf1 C7 C6 177.9(6) . . . . ?
B1 Hf1 C7 C6 -93.4(6) . . . . ?
N1 Hf1 C7 C8 116.4(5) . . . . ?
C3 Hf1 C7 C8 -11.4(6) . . . . ?
C9 Hf1 C7 C8 -38.8(4) . . . . ?
C2 Hf1 C7 C8 25.6(6) . . . . ?
C10 Hf1 C7 C8 -79.1(5) . . . . ?
C5 Hf1 C7 C8 78.6(11) . . . . ?
C4 Hf1 C7 C8 -36.6(9) . . . . ?
C6 Hf1 C7 C8 -116.8(7) . . . . ?
C1 Hf1 C7 C8 61.1(6) . . . . ?
B1 Hf1 C7 C8 149.9(5) . . . . ?
C6 C7 C8 C9 2.2(9) . . . . ?
Hf1 C7 C8 C9 67.8(5) . . . . ?
C6 C7 C8 Hf1 -65.6(6) . . . . ?
N1 Hf1 C8 C9 -172.0(5) . . . . ?
C3 Hf1 C8 C9 59.3(5) . . . . ?
C2 Hf1 C8 C9 91.1(5) . . . . ?
C10 Hf1 C8 C9 -35.6(5) . . . . ?
C5 Hf1 C8 C9 94.5(7) . . . . ?
C7 Hf1 C8 C9 -111.7(7) . . . . ?
C4 Hf1 C8 C9 51.5(6) . . . . ?
C6 Hf1 C8 C9 -76.2(5) . . . . ?
C1 Hf1 C8 C9 112.2(6) . . . . ?
B1 Hf1 C8 C9 -145.0(5) . . . . ?
N1 Hf1 C8 C7 -60.3(5) . . . . ?
C3 Hf1 C8 C7 171.0(5) . . . . ?
C9 Hf1 C8 C7 111.7(7) . . . . ?
C2 Hf1 C8 C7 -157.2(5) . . . . ?
C10 Hf1 C8 C7 76.1(5) . . . . ?
C5 Hf1 C8 C7 -153.8(5) . . . . ?
C4 Hf1 C8 C7 163.2(4) . . . . ?
C6 Hf1 C8 C7 35.5(4) . . . . ?
C1 Hf1 C8 C7 -136.0(5) . . . . ?
B1 Hf1 C8 C7 -33.2(6) . . . . ?
C7 C8 C9 C10 -2.8(10) . . . . ?
Hf1 C8 C9 C10 66.8(7) . . . . ?
C7 C8 C9 Hf1 -69.6(5) . . . . ?
N1 Hf1 C9 C10 -107.6(6) . . . . ?
C3 Hf1 C9 C10 123.5(6) . . . . ?
C8 Hf1 C9 C10 -117.2(8) . . . . ?
C2 Hf1 C9 C10 155.6(6) . . . . ?
C5 Hf1 C9 C10 122.0(5) . . . . ?
C7 Hf1 C9 C10 -78.2(6) . . . . ?
C4 Hf1 C9 C10 102.7(6) . . . . ?
C6 Hf1 C9 C10 -38.1(5) . . . . ?
C1 Hf1 C9 C10 158.9(5) . . . . ?
B1 Hf1 C9 C10 -65.2(8) . . . . ?
N1 Hf1 C9 C8 9.7(6) . . . . ?
C3 Hf1 C9 C8 -119.3(5) . . . . ?
C2 Hf1 C9 C8 -87.1(5) . . . . ?
C10 Hf1 C9 C8 117.2(8) . . . . ?
C5 Hf1 C9 C8 -120.8(5) . . . . ?
C7 Hf1 C9 C8 39.0(4) . . . . ?
C4 Hf1 C9 C8 -140.1(5) . . . . ?
C6 Hf1 C9 C8 79.1(5) . . . . ?
C1 Hf1 C9 C8 -83.9(6) . . . . ?
B1 Hf1 C9 C8 52.0(7) . . . . ?
C8 C9 C10 C6 2.3(10) . . . . ?
Hf1 C9 C10 C6 68.3(6) . . . . ?
C8 C9 C10 Hf1 -65.9(6) . . . . ?
C7 C6 C10 C9 -0.9(10) . . . . ?
Hf1 C6 C10 C9 -66.3(7) . . . . ?
C7 C6 C10 Hf1 65.4(6) . . . . ?
N1 Hf1 C10 C9 96.2(7) . . . . ?
C3 Hf1 C10 C9 -55.6(6) . . . . ?
C8 Hf1 C10 C9 36.2(5) . . . . ?
C2 Hf1 C10 C9 -27.5(6) . . . . ?
C5 Hf1 C10 C9 -92.9(6) . . . . ?
C7 Hf1 C10 C9 77.1(5) . . . . ?
C4 Hf1 C10 C9 -87.0(6) . . . . ?
C6 Hf1 C10 C9 113.7(7) . . . . ?
C1 Hf1 C10 C9 -37.2(8) . . . . ?
B1 Hf1 C10 C9 136.4(6) . . . . ?
N1 Hf1 C10 C6 -17.5(5) . . . . ?
C3 Hf1 C10 C6 -169.2(5) . . . . ?
C9 Hf1 C10 C6 -113.7(7) . . . . ?
C8 Hf1 C10 C6 -77.5(5) . . . . ?
C2 Hf1 C10 C6 -141.1(5) . . . . ?
C5 Hf1 C10 C6 153.4(4) . . . . ?
C7 Hf1 C10 C6 -36.6(5) . . . . ?
C4 Hf1 C10 C6 159.3(5) . . . . ?
C1 Hf1 C10 C6 -150.8(5) . . . . ?
B1 Hf1 C10 C6 22.7(5) . . . . ?
C16 C11 C12 F1 -179.6(6) . . . . ?
B1 C11 C12 F1 -0.6(12) . . . . ?
C16 C11 C12 C13 -0.9(12) . . . . ?
B1 C11 C12 C13 178.0(8) . . . . ?
F1 C12 C13 F2 -0.1(12) . . . . ?
C11 C12 C13 F2 -178.8(8) . . . . ?
F1 C12 C13 C14 178.0(6) . . . . ?
C11 C12 C13 C14 -0.7(13) . . . . ?
F2 C13 C14 C15 -179.5(8) . . . . ?
C12 C13 C14 C15 2.4(12) . . . . ?
F2 C13 C14 F3 0.5(11) . . . . ?
C12 C13 C14 F3 -177.6(7) . . . . ?
F3 C14 C15 F4 -2.4(14) . . . . ?
C13 C14 C15 F4 177.6(7) . . . . ?
F3 C14 C15 C16 177.5(7) . . . . ?
C13 C14 C15 C16 -2.5(13) . . . . ?
C12 C11 C16 F5 -177.4(7) . . . . ?
B1 C11 C16 F5 3.6(11) . . . . ?
C12 C11 C16 C15 1.0(11) . . . . ?
B1 C11 C16 C15 -178.0(8) . . . . ?
C14 C15 C16 F5 179.2(7) . . . . ?
F4 C15 C16 F5 -0.9(11) . . . . ?
C14 C15 C16 C11 0.7(13) . . . . ?
F4 C15 C16 C11 -179.4(7) . . . . ?
C22 C17 C18 F6 179.8(7) . . . . ?
B1 C17 C18 F6 -5.2(11) . . . . ?
C22 C17 C18 C19 2.2(12) . . . . ?
B1 C17 C18 C19 177.2(8) . . . . ?
F6 C18 C19 F7 1.5(12) . . . . ?
C17 C18 C19 F7 179.2(8) . . . . ?
F6 C18 C19 C20 178.7(7) . . . . ?
C17 C18 C19 C20 -3.6(13) . . . . ?
F7 C19 C20 F8 -0.6(13) . . . . ?
C18 C19 C20 F8 -177.9(7) . . . . ?
F7 C19 C20 C21 -179.3(8) . . . . ?
C18 C19 C20 C21 3.4(13) . . . . ?
F8 C20 C21 F9 0.1(12) . . . . ?
C19 C20 C21 F9 178.8(8) . . . . ?
F8 C20 C21 C22 179.1(7) . . . . ?
C19 C20 C21 C22 -2.2(13) . . . . ?
F9 C21 C22 F10 -0.5(12) . . . . ?
C20 C21 C22 F10 -179.4(7) . . . . ?
F9 C21 C22 C17 179.9(7) . . . . ?
C20 C21 C22 C17 0.9(13) . . . . ?
C18 C17 C22 F10 179.5(7) . . . . ?
B1 C17 C22 F10 4.5(12) . . . . ?
C18 C17 C22 C21 -0.9(12) . . . . ?
B1 C17 C22 C21 -175.9(8) . . . . ?
Hf1 N1 B1 C17 -112.7(7) . . . . ?
Hf1 N1 B1 C11 115.7(6) . . . . ?
C18 C17 B1 N1 145.4(8) . . . . ?
C22 C17 B1 N1 -40.0(12) . . . . ?
C18 C17 B1 C11 -81.5(9) . . . . ?
C22 C17 B1 C11 93.1(9) . . . . ?
C18 C17 B1 Hf1 77.6(9) . . . . ?
C22 C17 B1 Hf1 -107.8(8) . . . . ?
C16 C11 B1 N1 -134.1(7) . . . . ?
C12 C11 B1 N1 47.1(11) . . . . ?
C16 C11 B1 C17 92.1(8) . . . . ?
C12 C11 B1 C17 -86.7(10) . . . . ?
C16 C11 B1 Hf1 -66.4(10) . . . . ?
C12 C11 B1 Hf1 114.7(8) . . . . ?
C3 Hf1 B1 N1 84.8(8) . . . . ?
C9 Hf1 B1 N1 -81.2(9) . . . . ?
C8 Hf1 B1 N1 -53.4(8) . . . . ?
C2 Hf1 B1 N1 48.2(9) . . . . ?
C10 Hf1 B1 N1 -114.7(7) . . . . ?
C5 Hf1 B1 N1 93.5(7) . . . . ?
C7 Hf1 B1 N1 -70.8(7) . . . . ?
C4 Hf1 B1 N1 112.0(7) . . . . ?
C6 Hf1 B1 N1 -102.6(7) . . . . ?
C1 Hf1 B1 N1 62.0(7) . . . . ?
N1 Hf1 B1 C17 103.1(9) . . . . ?
C3 Hf1 B1 C17 -172.1(5) . . . . ?
C9 Hf1 B1 C17 21.9(9) . . . . ?
C8 Hf1 B1 C17 49.7(7) . . . . ?
C2 Hf1 B1 C17 151.3(6) . . . . ?
C10 Hf1 B1 C17 -11.6(7) . . . . ?
C5 Hf1 B1 C17 -163.3(6) . . . . ?
C7 Hf1 B1 C17 32.3(6) . . . . ?
C4 Hf1 B1 C17 -144.9(6) . . . . ?
C6 Hf1 B1 C17 0.5(6) . . . . ?
C1 Hf1 B1 C17 165.1(6) . . . . ?
N1 Hf1 B1 C11 -100.4(12) . . . . ?
C3 Hf1 B1 C11 -15.6(10) . . . . ?
C9 Hf1 B1 C11 178.4(6) . . . . ?
C8 Hf1 B1 C11 -153.9(6) . . . . ?
C2 Hf1 B1 C11 -52.3(8) . . . . ?
C10 Hf1 B1 C11 144.8(7) . . . . ?
C5 Hf1 B1 C11 -6.9(7) . . . . ?
C7 Hf1 B1 C11 -171.2(7) . . . . ?
C4 Hf1 B1 C11 11.6(9) . . . . ?
C6 Hf1 B1 C11 156.9(7) . . . . ?
C1 Hf1 B1 C11 -38.5(7) . . . . ?
C106 C100 C101 C102 0.8(12) . . . . ?
C100 C101 C102 C104 -0.6(11) . . . . ?
C100 C101 C102 C103 -177.9(7) . . . . ?
C101 C102 C104 C105 0.5(11) . . . . ?
C103 C102 C104 C105 177.8(7) . . . . ?
C102 C104 C105 C106 -0.6(12) . . . . ?
C101 C100 C106 C105 -0.9(13) . . . . ?
C104 C105 C106 C100 0.8(13) . . . . ?
